data_7213260
loop_
_publ_author_name
'Clayden, Jonathan'
'Westlund, Neil'
'Beddoes, Roy L.'
'Helliwell, Madeleine'

_publ_section_title
;
 Atroposelective attack of nucleophiles and electrophiles on
 2-acyl-1-naphthamides and their enolates
;
_journal_issue 9
_journal_name_full 'Journal of the Chemical Society, Perkin Transactions 1'
_journal_page_first 1351
_journal_paper_doi 10.1039/b000668h
_journal_year 2000
_chemical_formula_moiety 'C24 H25 N O2 '
_chemical_formula_sum 'C24 H25 N O2'
_chemical_formula_weight 359.47
_space_group_IT_number 14
_symmetry_cell_setting monoclinic
_symmetry_Int_Tables_number 14
_symmetry_space_group_name_Hall '-P 2yn'
_symmetry_space_group_name_H-M 'P 1 21/n 1'
_audit_creation_date 1997-02-07
_audit_creation_method 'by teXsan v1.7'
_audit_update_record ?
_cell_angle_alpha 90
_cell_angle_beta 101.216(9)
_cell_angle_gamma 90
_cell_formula_units_Z 4
_cell_length_a 7.6743(9)
_cell_length_b 24.817(4)
_cell_length_c 10.629(1)
_cell_measurement_reflns_used 25
_cell_measurement_temperature 293.2
_cell_measurement_theta_max 12.5
_cell_measurement_theta_min 10.0
_cell_volume 1985.7(4)
_computing_cell_refinement 'MSC/AFC Diffractometer Control'
_computing_data_collection 'MSC/AFC Diffractometer Control'
_computing_data_reduction 'teXsan (MSC, 1995)'
_computing_publication_material 'teXsan (MSC, 1995)'
_computing_structure_refinement 'teXsan (MSC, 1995)'
_computing_structure_solution
;
SIR92 (Altomare, et. al. 1993)
;
_diffrn_ambient_temperature 293.2
_diffrn_measurement_device 'Rigaku AFC5R'
_diffrn_measurement_method \w
_diffrn_orient_matrix_UB_11 0.01738
_diffrn_orient_matrix_UB_12 0.03995
_diffrn_orient_matrix_UB_13 0.00309
_diffrn_orient_matrix_UB_21 0.03437
_diffrn_orient_matrix_UB_22 -0.00166
_diffrn_orient_matrix_UB_23 0.09563
_diffrn_orient_matrix_UB_31 0.12714
_diffrn_orient_matrix_UB_32 -0.00502
_diffrn_orient_matrix_UB_33 -0.00678
_diffrn_radiation_detector 'scintillation counter'
_diffrn_radiation_monochromator graphite
_diffrn_radiation_source 'Rigaku rotating anode'
_diffrn_radiation_type 'Mo K\a'
_diffrn_radiation_wavelength 0.7107
_diffrn_reflns_av_R_equivalents 0.04876
_diffrn_reflns_limit_h_max 9
_diffrn_reflns_limit_h_min 0
_diffrn_reflns_limit_k_max 28
_diffrn_reflns_limit_k_min 0
_diffrn_reflns_limit_l_max 12
_diffrn_reflns_limit_l_min -12
_diffrn_reflns_number 3896
_diffrn_reflns_reduction_process 'Lp corrections applied'
_diffrn_reflns_theta_max 25.05
_diffrn_reflns_theta_min 0.00
_diffrn_standards_decay_% -0.40
_diffrn_standards_interval_count 150
_diffrn_standards_number 3
_exptl_absorpt_coefficient_mu 0.071
_exptl_absorpt_correction_type none
_exptl_crystal_colour colourlessprismatic
_exptl_crystal_density_diffrn 1.202
_exptl_crystal_density_meas ?
_exptl_crystal_description prismatic
_exptl_crystal_F_000 768.00
_exptl_crystal_size_max 0.50
_exptl_crystal_size_mid 0.32
_exptl_crystal_size_min 0.25
_refine_diff_density_max 0.19
_refine_diff_density_min -0.20
_refine_ls_extinction_method none
_refine_ls_goodness_of_fit_obs 2.574
_refine_ls_hydrogen_treatment noref
_refine_ls_matrix_type full
_refine_ls_number_constraints 0
_refine_ls_number_parameters 244
_refine_ls_number_reflns 2252
_refine_ls_number_restraints 0
_refine_ls_R_factor_obs 0.0508
_refine_ls_shift/esd_max 0.0009
_refine_ls_shift/esd_mean 0.0000
_refine_ls_structure_factor_coef F
_refine_ls_weighting_details 'w = 1/[\s^2^(Fo) + 0.00002|Fo|^2^]'
_refine_ls_weighting_scheme calc
_refine_ls_wR_factor_obs 0.0502
_reflns_number_observed 2252
_reflns_number_total 3615
_reflns_observed_criterion >3.00\s(I)
_cod_data_source_file b000668hsup1.cif
_cod_data_source_block S504/1
_cod_depositor_comments
;
 Updating the _atom_site_label and _atom_site_aniso_label data item values
 to establish relationships between rows in different loops.

 Antanas Vaitkus,
 2018-08-08

 Renaming the _geom_torsion_site_symmetry_4 data item to _geom_torsion.
 The initial data name misassignment was cause by the incorrect data name
 order in the loop and the removal of data items containing only unknown
 ('?') or inapplicable ('.') values.

 Antanas Vaitkus,
 2018-08-08

The following automatic conversions were performed:

'_exptl_crystal_density_meas' value 'not measured' was changed to '?'
- the value is perceived as not measured.

Automatic conversion script
Id: cif_fix_values 3008 2015-01-20 13:52:24Z robertas 

The following automatic conversions were performed:

'_refine_ls_weighting_scheme' value 'w = 1/[\s^2^(Fo) +
0.00002|Fo|^2^]' was changed to 'calc'. New tag
'_refine_ls_weighting_details' was created. The value of the new tag
was set to 'w = 1/[\s^2^(Fo) + 0.00002|Fo|^2^]'.

Automatic conversion script
Id: cif_fix_values 3143 2015-03-26 13:38:13Z robertas 
;
_cod_original_cell_volume 1985.6(5)
_cod_original_sg_symbol_H-M 'P 21/n     '
_cod_original_formula_sum 'C24 H25 N O2 '
_cod_database_code 7213260

loop_
_symmetry_equiv_pos_as_xyz
'   +x,   +y,   +z'
1/2-x,1/2+y,1/2-z
'   -x,   -y,   -z'
1/2+x,1/2-y,1/2+z

loop_
_atom_site_aniso_label
_atom_site_aniso_U_11
_atom_site_aniso_U_22
_atom_site_aniso_U_33
_atom_site_aniso_U_12
_atom_site_aniso_U_13
_atom_site_aniso_U_23
O1 0.165(3) 0.064(2) 0.044(1) 0.009(2) -0.004(2) -0.002(1)
O2 0.050(1) 0.063(1) 0.046(1) -0.012(1) 0.0038(10) -0.009(1)
N1 0.043(1) 0.065(2) 0.042(1) -0.009(1) 0.008(1) -0.010(1)
C1 0.035(2) 0.052(2) 0.040(2) -0.003(1) 0.003(1) -0.005(1)
C2 0.047(2) 0.054(2) 0.042(2) 0.004(1) 0.003(1) -0.002(2)
C3 0.054(2) 0.059(2) 0.055(2) 0.009(2) 0.010(2) -0.009(2)
C4 0.059(2) 0.073(2) 0.047(2) 0.001(2) 0.016(2) -0.011(2)
C5 0.043(2) 0.060(2) 0.044(2) -0.004(2) 0.010(1) -0.004(2)
C6 0.061(2) 0.079(3) 0.050(2) -0.011(2) 0.017(2) 0.001(2)
C7 0.073(3) 0.076(3) 0.060(2) -0.016(2) 0.013(2) 0.015(2)
C8 0.071(2) 0.057(2) 0.066(2) -0.007(2) 0.013(2) 0.007(2)
C9 0.056(2) 0.057(2) 0.052(2) -0.006(2) 0.013(2) -0.002(2)
C10 0.035(2) 0.052(2) 0.042(2) -0.005(1) 0.004(1) -0.003(1)
C11 0.064(2) 0.063(2) 0.040(2) 0.011(2) 0.000(2) -0.003(2)
C12 0.049(2) 0.054(2) 0.042(2) 0.003(2) 0.005(1) -0.001(1)
C13 0.053(2) 0.069(2) 0.050(2) 0.003(2) 0.002(2) -0.001(2)
C14 0.055(2) 0.084(3) 0.058(2) -0.016(2) 0.009(2) -0.015(2)
C15 0.077(3) 0.060(2) 0.075(3) -0.014(2) 0.024(2) -0.007(2)
C16 0.073(2) 0.061(2) 0.060(2) 0.000(2) 0.014(2) 0.008(2)
C17 0.057(2) 0.060(2) 0.047(2) 0.003(2) 0.005(2) 0.001(2)
C18 0.044(2) 0.046(2) 0.041(2) -0.004(1) 0.004(1) -0.001(1)
C19 0.043(2) 0.073(2) 0.051(2) -0.008(2) 0.007(2) -0.009(2)
C20 0.074(3) 0.089(3) 0.096(3) -0.030(2) 0.007(2) -0.004(2)
C21 0.056(2) 0.108(3) 0.087(3) 0.006(2) -0.002(2) -0.001(2)
C22 0.058(2) 0.104(3) 0.052(2) -0.016(2) 0.022(2) -0.022(2)
C23 0.085(3) 0.154(4) 0.044(2) -0.030(3) 0.019(2) -0.006(2)
C24 0.101(3) 0.108(3) 0.116(4) -0.011(3) 0.045(3) -0.056(3)

loop_
_atom_site_label
_atom_site_fract_x
_atom_site_fract_y
_atom_site_fract_z
_atom_site_U_iso_or_equiv
_atom_site_occupancy
_atom_site_thermal_displace_type
_atom_site_calc_flag
O1 0.0364(4) 0.71715(9) 0.3015(2) 0.0943(10) 1.000 Uani d
O2 0.0484(3) 0.59684(8) 0.3077(2) 0.0540(6) 1.000 Uani d
N1 0.3355(3) 0.6230(1) 0.3678(2) 0.0498(8) 1.000 Uani d
C1 0.1218(3) 0.6410(1) 0.5065(3) 0.0430(9) 1.000 Uani d
C2 0.0772(4) 0.6942(1) 0.5194(3) 0.0482(9) 1.000 Uani d
C3 0.0244(4) 0.7106(1) 0.6338(3) 0.056(1) 1.000 Uani d
C4 0.0173(4) 0.6754(1) 0.7296(3) 0.059(1) 1.000 Uani d
C5 0.0634(4) 0.6212(1) 0.7197(3) 0.0489(9) 1.000 Uani d
C6 0.0549(4) 0.5838(2) 0.8178(3) 0.062(1) 1.000 Uani d
C7 0.0974(5) 0.5316(2) 0.8046(3) 0.070(1) 1.000 Uani d
C8 0.1518(4) 0.5135(1) 0.6930(3) 0.065(1) 1.000 Uani d
C9 0.1609(4) 0.5486(1) 0.5975(3) 0.055(1) 1.000 Uani d
C10 0.1169(3) 0.6036(1) 0.6071(3) 0.0435(9) 1.000 Uani d
C11 0.0717(4) 0.7329(1) 0.4119(3) 0.057(1) 1.000 Uani d
C12 0.1044(4) 0.7915(1) 0.4368(3) 0.0489(10) 1.000 Uani d
C13 0.2197(4) 0.8108(1) 0.5438(3) 0.058(1) 1.000 Uani d
C14 0.2501(4) 0.8654(2) 0.5597(3) 0.066(1) 1.000 Uani d
C15 0.1638(5) 0.9007(1) 0.4693(4) 0.069(1) 1.000 Uani d
C16 0.0497(5) 0.8820(1) 0.3624(3) 0.065(1) 1.000 Uani d
C17 0.0209(4) 0.8278(1) 0.3458(3) 0.055(1) 1.000 Uani d
C18 0.1664(4) 0.6190(1) 0.3834(3) 0.0444(9) 1.000 Uani d
C19 0.4799(4) 0.6435(1) 0.4669(3) 0.056(1) 1.000 Uani d
C20 0.5535(5) 0.6966(2) 0.4297(4) 0.087(1) 1.000 Uani d
C21 0.6242(5) 0.6022(2) 0.5063(4) 0.086(1) 1.000 Uani d
C22 0.3808(4) 0.6062(2) 0.2442(3) 0.070(1) 1.000 Uani d
C23 0.2789(5) 0.6394(2) 0.1344(3) 0.093(2) 1.000 Uani d
C24 0.3635(5) 0.5461(2) 0.2219(4) 0.105(2) 1.000 Uani d
H3 -0.0067 0.7473 0.6435 0.067 1.000 Uiso c
H4 -0.0197 0.6876 0.8049 0.071 1.000 Uiso c
H6 0.0189 0.5953 0.8941 0.075 1.000 Uiso c
H7 0.0904 0.5068 0.8715 0.084 1.000 Uiso c
H8 0.1821 0.4767 0.6849 0.078 1.000 Uiso c
H9 0.1977 0.5361 0.5223 0.065 1.000 Uiso c
H13 0.2783 0.7863 0.6068 0.070 1.000 Uiso c
H14 0.3304 0.8784 0.6328 0.079 1.000 Uiso c
H15 0.1832 0.9383 0.4808 0.083 1.000 Uiso c
H16 -0.0093 0.9067 0.3001 0.077 1.000 Uiso c
H17 -0.0569 0.8149 0.2712 0.066 1.000 Uiso c
H19 0.4302 0.6505 0.5404 0.067 1.000 Uiso c
H20A 0.6430 0.7090 0.4982 0.105 1.000 Uiso c
H20B 0.4606 0.7224 0.4122 0.105 1.000 Uiso c
H20C 0.6031 0.6915 0.3553 0.105 1.000 Uiso c
H21A 0.6815 0.5952 0.4364 0.103 1.000 Uiso c
H21B 0.5734 0.5698 0.5304 0.103 1.000 Uiso c
H21C 0.7085 0.6155 0.5770 0.103 1.000 Uiso c
H22 0.5027 0.6147 0.2496 0.084 1.000 Uiso c
H23A 0.2824 0.6763 0.1584 0.112 1.000 Uiso c
H23B 0.1589 0.6275 0.1149 0.112 1.000 Uiso c
H23C 0.3314 0.6351 0.0611 0.112 1.000 Uiso c
H24A 0.2421 0.5361 0.2108 0.126 1.000 Uiso c
H24B 0.4076 0.5370 0.1471 0.126 1.000 Uiso c
H24C 0.4301 0.5277 0.2937 0.126 1.000 Uiso c

loop_
_atom_type_symbol
_atom_type_oxidation_number
_atom_type_number_in_cell
_atom_type_scat_dispersion_real
_atom_type_scat_dispersion_imag
_atom_type_scat_source
C 0 96 0.003 0.002
;International Tables for Crystallography
(1992, Vol. C, Tables 4.2.6.8 and 6.1.1.1)
;
H 0 100 0.000 0.000
;International Tables for Crystallography
(1992, Vol. C, Table 6.1.1.2)
;
N 0 4 0.006 0.003
;International Tables for Crystallography
(1992, Vol. C, Tables 4.2.6.8 and 6.1.1.1)
;
O 0 8 0.011 0.006
;International Tables for Crystallography
(1992, Vol. C, Tables 4.2.6.8 and 6.1.1.1)
;

loop_
_geom_angle_atom_site_label_1
_geom_angle_atom_site_label_2
_geom_angle_atom_site_label_3
_geom_angle
_geom_angle_publ_flag
C18 N1 C19 123.5(2) yes
C18 N1 C22 119.1(2) yes
C19 N1 C22 117.4(2) yes
C2 C1 C10 120.4(3) yes
C2 C1 C18 122.2(3) yes
C10 C1 C18 117.2(2) yes
C1 C2 C3 118.8(3) yes
C1 C2 C11 120.9(3) yes
C3 C2 C11 120.2(3) yes
C2 C3 C4 121.4(3) yes
C2 C3 H3 119.3 no
C4 C3 H3 119.3 no
C3 C4 C5 121.2(3) yes
C3 C4 H4 119.4 no
C5 C4 H4 119.4 no
C4 C5 C6 122.0(3) yes
C4 C5 C10 118.8(3) yes
C6 C5 C10 119.2(3) yes
C5 C6 C7 120.6(3) yes
C5 C6 H6 119.7 no
C7 C6 H6 119.7 no
C6 C7 C8 120.8(3) yes
C6 C7 H7 119.6 no
C8 C7 H7 119.6 no
C7 C8 C9 119.7(3) yes
C7 C8 H8 120.2 no
C9 C8 H8 120.2 no
C8 C9 C10 121.4(3) yes
C8 C9 H9 119.3 no
C10 C9 H9 119.3 no
C1 C10 C5 119.4(3) yes
C1 C10 C9 122.3(3) yes
C5 C10 C9 118.3(3) yes
O1 C11 C2 120.1(3) yes
O1 C11 C12 118.9(3) yes
C2 C11 C12 121.0(3) yes
C11 C12 C13 122.9(3) yes
C11 C12 C17 118.1(2) yes
C13 C12 C17 119.0(3) yes
C12 C13 C14 120.4(3) yes
C12 C13 H13 119.8 no
C14 C13 H13 119.8 no
C13 C14 C15 119.7(3) yes
C13 C14 H14 120.2 no
C15 C14 H14 120.2 no
C14 C15 C16 120.5(3) yes
C14 C15 H15 119.8 no
C16 C15 H15 119.8 no
C15 C16 C17 119.9(3) yes
C15 C16 H16 120.0 no
C17 C16 H16 120.0 no
C12 C17 C16 120.6(3) yes
C12 C17 H17 119.7 no
C16 C17 H17 119.7 no
O2 C18 N1 124.3(3) yes
O2 C18 C1 117.9(3) yes
N1 C18 C1 117.7(2) yes
N1 C19 C20 112.5(2) yes
N1 C19 C21 112.1(3) yes
N1 C19 H19 106.6 no
C20 C19 C21 111.9(3) yes
C20 C19 H19 106.6 no
C21 C19 H19 106.6 no
C19 C20 H20A 109.5 no
C19 C20 H20B 109.5 no
C19 C20 H20C 109.5 no
H20A C20 H20B 109.5 no
H20A C20 H20C 109.5 no
H20B C20 H20C 109.5 no
C19 C21 H21A 109.5 no
C19 C21 H21B 109.5 no
C19 C21 H21C 109.5 no
H21A C21 H21B 109.5 no
H21A C21 H21C 109.5 no
H21B C21 H21C 109.5 no
N1 C22 C23 110.8(3) yes
N1 C22 C24 112.8(3) yes
N1 C22 H22 106.4 no
C23 C22 C24 113.5(3) yes
C23 C22 H22 106.4 no
C24 C22 H22 106.4 no
C22 C23 H23A 109.5 no
C22 C23 H23B 109.5 no
C22 C23 H23C 109.5 no
H23A C23 H23B 109.5 no
H23A C23 H23C 109.5 no
H23B C23 H23C 109.5 no
C22 C24 H24A 109.5 no
C22 C24 H24B 109.5 no
C22 C24 H24C 109.5 no
H24A C24 H24B 109.5 no
H24A C24 H24C 109.5 no
H24B C24 H24C 109.5 no

loop_
_geom_bond_atom_site_label_1
_geom_bond_atom_site_label_2
_geom_bond_distance
_geom_bond_publ_flag
O1 C11 1.216(4) yes
O2 C18 1.219(3) yes
N1 C18 1.344(4) yes
N1 C19 1.463(4) yes
N1 C22 1.483(4) yes
C1 C2 1.377(4) yes
C1 C10 1.421(4) yes
C1 C18 1.517(4) yes
C2 C3 1.414(4) yes
C2 C11 1.488(4) yes
C3 C4 1.352(5) yes
C3 H3 0.95 no
C4 C5 1.398(5) yes
C4 H4 0.95 no
C5 C6 1.408(5) yes
C5 C10 1.409(4) yes
C6 C7 1.350(5) yes
C6 H6 0.95 no
C7 C8 1.405(5) yes
C7 H7 0.95 no
C8 C9 1.350(5) yes
C8 H8 0.95 no
C9 C10 1.415(4) yes
C9 H9 0.95 no
C11 C12 1.490(4) yes
C12 C13 1.384(4) yes
C12 C17 1.384(4) yes
C13 C14 1.380(5) yes
C13 H13 0.95 no
C14 C15 1.372(5) yes
C14 H14 0.95 no
C15 C16 1.373(5) yes
C15 H15 0.95 no
C16 C17 1.371(5) yes
C16 H16 0.95 no
C17 H17 0.95 no
C19 C20 1.515(5) yes
C19 C21 1.508(5) yes
C19 H19 0.95 no
C20 H20A 0.95 no
C20 H20B 0.95 no
C20 H20C 0.95 no
C21 H21A 0.95 no
C21 H21B 0.95 no
C21 H21C 0.95 no
C22 C23 1.515(5) yes
C22 C24 1.512(6) yes
C22 H22 0.95 no
C23 H23A 0.95 no
C23 H23B 0.95 no
C23 H23C 0.95 no
C24 H24A 0.95 no
C24 H24B 0.95 no
C24 H24C 0.95 no

loop_
_geom_contact_atom_site_label_1
_geom_contact_atom_site_label_2
_geom_contact_distance
_geom_contact_site_symmetry_2
_geom_contact_publ_flag
O2 C8 3.138(4) 3_566 no
O2 C14 3.274(4) 4_464 no

loop_
_geom_torsion_atom_site_label_1
_geom_torsion_atom_site_label_2
_geom_torsion_atom_site_label_3
_geom_torsion_atom_site_label_4
_geom_torsion
_geom_torsion_publ_flag
O1 C11 C2 C1 29.2(4) no
O1 C11 C2 C3 -146.4(3) no
O1 C11 C12 C13 -148.7(3) no
O1 C11 C12 C17 28.4(5) no
O2 C18 N1 C19 -171.8(3) no
O2 C18 N1 C22 8.4(4) no
O2 C18 C1 C2 -96.3(3) no
O2 C18 C1 C10 79.9(3) no
N1 C18 C1 C2 86.8(3) no
N1 C18 C1 C10 -97.0(3) no
C1 C2 C3 C4 0.0(4) no
C1 C2 C11 C12 -152.4(3) no
C1 C10 C5 C4 -0.3(4) no
C1 C10 C5 C6 178.6(2) no
C1 C10 C9 C8 -178.6(3) no
C1 C18 N1 C19 4.9(4) no
C1 C18 N1 C22 -174.8(3) no
C2 C1 C10 C5 0.9(4) no
C2 C1 C10 C9 179.7(3) no
C2 C3 C4 C5 0.6(4) no
C2 C11 C12 C13 32.8(5) no
C2 C11 C12 C17 -150.0(3) no
C3 C2 C1 C10 -0.8(4) no
C3 C2 C1 C18 175.3(2) no
C3 C2 C11 C12 32.1(4) no
C3 C4 C5 C6 -179.3(3) no
C3 C4 C5 C10 -0.4(4) no
C4 C3 C2 C11 175.7(3) no
C4 C5 C6 C7 178.9(3) no
C4 C5 C10 C9 -179.2(3) no
C5 C6 C7 C8 0.3(5) no
C5 C10 C1 C18 -175.3(2) no
C5 C10 C9 C8 0.2(4) no
C6 C5 C10 C9 -0.3(4) no
C6 C7 C8 C9 -0.4(5) no
C7 C6 C5 C10 0.0(4) no
C7 C8 C9 C10 0.1(5) no
C9 C10 C1 C18 3.4(4) no
C10 C1 C2 C11 -176.4(2) no
C11 C2 C1 C18 -0.3(4) no
C11 C12 C13 C14 177.5(3) no
C11 C12 C17 C16 -178.4(3) no
C12 C13 C14 C15 0.7(5) no
C12 C17 C16 C15 0.9(5) no
C13 C12 C17 C16 -1.1(5) no
C13 C14 C15 C16 -1.0(6) no
C14 C13 C12 C17 0.4(5) no
C14 C15 C16 C17 0.2(6) no
C18 N1 C19 C20 -113.2(3) no
C18 N1 C19 C21 119.7(3) no
C18 N1 C22 C23 60.3(4) no
C18 N1 C22 C24 -68.1(4) no
C19 N1 C22 C23 -119.4(3) no
C19 N1 C22 C24 112.1(3) no
C20 C19 N1 C22 66.5(4) no
C21 C19 N1 C22 -60.6(4) no
